data_7133048
loop_
_publ_author_name
'Liang, Pei'
'Wei, Junhui'
'Wei, Yongliang'
'Wang, Xue'
'Liu, Fei'
'Wang, Tongdao'

_publ_section_title
;
 Hetero Diels-Alder reactions of isolable <i>N</i>-borylenamines.
;
_journal_issue 46
_journal_name_full 'Chemical communications (Cambridge, England)'
_journal_page_first 5964
_journal_page_last 5967
_journal_paper_doi 10.1039/d4cc01645a
_journal_volume 60
_journal_year 2024
_chemical_formula_moiety 'C29 H8 B F15 N2'
_chemical_formula_sum 'C29 H8 B F15 N2'
_chemical_formula_weight 680.18
_space_group_crystal_system monoclinic
_space_group_IT_number 15
_space_group_name_Hall '-I 2ya'
_space_group_name_H-M_alt 'I 1 2/a 1'
_atom_sites_solution_hydrogens geom
_atom_sites_solution_primary iterative
_audit_creation_date 2024-03-13
_audit_creation_method
;
Olex2 1.3
(compiled 2020.11.12 svn.r5f609507 for OlexSys, GUI svn.r6408)
;
_audit_update_record
;
2024-04-08 deposited with the CCDC.	2024-05-13 downloaded from the CCDC.
;
_cell_angle_alpha 90
_cell_angle_beta 99.003(3)
_cell_angle_gamma 90
_cell_formula_units_Z 8
_cell_length_a 13.6313(3)
_cell_length_b 19.4305(6)
_cell_length_c 24.1940(8)
_cell_measurement_reflns_used 12086
_cell_measurement_temperature 292.5(8)
_cell_measurement_theta_max 67.9900
_cell_measurement_theta_min 2.9110
_cell_volume 6329.1(3)
_computing_cell_refinement 'CrysAlisPro 1.171.41.105a (Rigaku OD, 2021)'
_computing_data_collection 'CrysAlisPro 1.171.41.105a (Rigaku OD, 2021)'
_computing_data_reduction 'CrysAlisPro 1.171.41.105a (Rigaku OD, 2021)'
_computing_molecular_graphics 'Olex2 1.3 (Dolomanov et al., 2009)'
_computing_publication_material 'Olex2 1.3 (Dolomanov et al., 2009)'
_computing_structure_refinement 'SHELXL 2014/7 (Sheldrick, 2015)'
_computing_structure_solution 'olex2.solve 1.3 (Bourhis et al., 2015)'
_diffrn_ambient_environment air
_diffrn_ambient_temperature 292.5(8)
_diffrn_detector_type 'Bruker SMART CCD 6000 area detector'
_diffrn_measured_fraction_theta_full 0.999
_diffrn_measured_fraction_theta_max 0.992
_diffrn_measurement_details
;
List of Runs (angles in degrees, time in seconds):

  # Type    Start    End  Width  t~exp~   \w     \q     \k     \f   Frames
#--------------------------------------------------------------------------
  1  \w     15.00  77.00   0.50   15.00    --   41.90  82.00  30.00  124
  2  \w    -40.00  56.00   0.50   15.00    --   41.90 -82.00   0.00  192
  3  \w     42.00  69.00   0.50   15.00    --   41.90 -82.00 -60.00   54
  4  \w     17.00  92.00   0.50   15.00    --   41.90  65.00 -60.00  150
  5  \w     46.00  79.00   0.50   15.00    --   41.90 -32.00  90.00   66
  6  \w    -47.00  62.00   0.50   15.00    --   41.90 -65.00 120.00  218
  7  \w    -30.00  -5.00   0.50   15.00    --   41.90 -82.00 150.00   50
  8  \w    -33.00  -7.00   0.50   15.00    --   41.90 -82.00 -60.00   52
  9  \w     41.00  66.00   0.50   15.00    --   41.90 -65.00  60.00   50
 10  \w    -41.00 -12.00   0.50   15.00    --   41.90 -82.00-120.00   58
 11  \w     86.00 129.00   0.50   15.00    --   41.90  32.00   0.00   86
 12  \w    -40.00   2.00   0.50   15.00    --   41.90 -65.00  60.00   84
 13  \w      4.00  31.00   0.50   15.00    --   41.90 -32.00  90.00   54
 14  \w    -39.00  72.00   0.50   15.00    --   41.90 -54.00-120.00  222
 15  \w     50.00  77.00   0.50   15.00    --   41.90  32.00   0.00   54
 16  \w     37.00  69.00   0.50   15.00    --   41.90 -82.00 150.00   64
 17  \w    -22.00  20.00   0.50   15.00    --   41.90 -82.00  90.00   84
 18  \w    -20.00  44.00   0.50   15.00    --   41.90 -65.00-180.00  128
 19  \w     26.00  69.00   0.50   15.00    --   41.90 -82.00  90.00   86
 20  \w    -44.00  -5.00   0.50   15.00    --   41.90 -77.00 -60.00   78
 21  \w     10.00  35.00   0.50   15.00    --   41.90 -77.00 -60.00   50
 22  \w    -15.00  10.00   0.50   15.00    --   41.90 -82.00-180.00   50
 23  \w     44.00  69.00   0.50   15.00    --   41.90 -82.00-180.00   50
 24  \w      0.00  69.00   0.50   15.00    --   41.90 -82.00-120.00  138
 25  \w    -46.00  67.00   0.50   15.00    --   41.90 -82.00  60.00  226
 26  \w    -47.00 -22.00   0.50   15.00    --   41.90 -32.00  90.00   50
 27  \w     31.00  66.00   0.50   22.00    --   94.40 -82.00-120.00   70
 28  \w     17.00  93.00   0.50   22.00    --   94.40 -82.00 -90.00  152
 29  \w      5.00 129.00   0.50   22.00    --   94.40 -33.00 120.00  248
 30  \w      6.00 184.00   0.50   22.00    --   94.40  17.00 120.00  356
 31  \w     36.00  92.00   0.50   22.00    --   94.40 -82.00  90.00  112
 32  \w    158.00 184.00   0.50   22.00    --   94.40  -8.00  90.00   52
 33  \w     31.00 101.00   0.50   22.00    --   94.40 -82.00-150.00  140
 34  \w     12.00  78.00   0.50   22.00    --   94.40 -33.00 -90.00  132
 35  \w     11.00 126.00   0.50   22.00    --   94.40 -42.00 -30.00  230
 36  \w     17.00 111.00   0.50   22.00    --   94.40 -82.00 120.00  188
 37  \w     67.00  97.00   0.50   22.00    --   94.40 -82.00   0.00   60
 38  \w     49.00  95.00   0.50   22.00    --   94.40 -82.00  30.00   92
 39  \w     50.00  95.00   0.50   22.00    --   94.40 -82.00  60.00   90
 40  \w     62.00 102.00   0.50   22.00    --   94.40 -82.00-180.00   80
 41  \w      5.00 112.00   0.50   22.00    --   94.40 -59.00 -90.00  214
 42  \w     69.00 100.00   0.50   22.00    --   94.40 -82.00 -60.00   62
 43  \w      5.00  30.00   0.50   22.00    --   94.40 -82.00 -60.00   50
 44  \w     86.00 112.00   0.50   22.00    --   94.40 -82.00-120.00   52
 45  \w     72.00 107.00   0.50   22.00    --   94.40 -50.00  90.00   70
 46  \w     66.00  96.00   0.50   22.00    --   94.40 -82.00 -30.00   60
 47  \w     42.00 151.00   0.50   22.00    --   94.40  -8.00  90.00  218
 48  \w      5.00  92.00   0.50   22.00    --   94.40 -82.00 145.49  174
;
_diffrn_measurement_device_type 'Bruker SMART CCD 6000'
_diffrn_measurement_method '\w scans'
_diffrn_orient_matrix_type 'CrysAlisPro convention (1999,Acta A55,543-557)'
_diffrn_orient_matrix_UB_11 -0.0288057000
_diffrn_orient_matrix_UB_12 -0.0343864000
_diffrn_orient_matrix_UB_13 0.0525420000
_diffrn_orient_matrix_UB_21 -0.1094882000
_diffrn_orient_matrix_UB_22 -0.0016718000
_diffrn_orient_matrix_UB_23 -0.0280702000
_diffrn_orient_matrix_UB_31 0.0164991000
_diffrn_orient_matrix_UB_32 -0.0714043000
_diffrn_orient_matrix_UB_33 -0.0246951000
_diffrn_radiation_probe x-ray
_diffrn_radiation_type 'Cu K\a'
_diffrn_radiation_wavelength 1.54184
_diffrn_reflns_av_R_equivalents 0.0470
_diffrn_reflns_av_unetI/netI 0.0264
_diffrn_reflns_Laue_measured_fraction_full 0.999
_diffrn_reflns_Laue_measured_fraction_max 0.992
_diffrn_reflns_limit_h_max 16
_diffrn_reflns_limit_h_min -13
_diffrn_reflns_limit_k_max 16
_diffrn_reflns_limit_k_min -23
_diffrn_reflns_limit_l_max 26
_diffrn_reflns_limit_l_min -29
_diffrn_reflns_number 31061
_diffrn_reflns_point_group_measured_fraction_full 0.999
_diffrn_reflns_point_group_measured_fraction_max 0.992
_diffrn_reflns_theta_full 67.684
_diffrn_reflns_theta_max 68.242
_diffrn_reflns_theta_min 2.931
_diffrn_source_target Mo
_diffrn_source_type 'Rigaku (Cu) X-ray Source'
_exptl_absorpt_coefficient_mu 1.323
_exptl_absorpt_correction_T_max 1.00000
_exptl_absorpt_correction_T_min 0.47492
_exptl_absorpt_correction_type multi-scan
_exptl_absorpt_process_details
;
CrysAlisPro 1.171.41.105a (Rigaku Oxford Diffraction, 2021)
Empirical absorption correction using spherical harmonics,
implemented in SCALE3 ABSPACK scaling algorithm.
;
_exptl_crystal_colour 'clear light yellow'
_exptl_crystal_colour_lustre clear
_exptl_crystal_colour_modifier light
_exptl_crystal_colour_primary yellow
_exptl_crystal_density_diffrn 1.428
_exptl_crystal_description block
_exptl_crystal_F_000 2688
_exptl_crystal_size_max 0.12
_exptl_crystal_size_mid 0.1
_exptl_crystal_size_min 0.08
_refine_diff_density_max 0.676
_refine_diff_density_min -0.368
_refine_diff_density_rms 0.054
_refine_ls_extinction_method none
_refine_ls_goodness_of_fit_ref 1.103
_refine_ls_hydrogen_treatment constr
_refine_ls_matrix_type full
_refine_ls_number_parameters 424
_refine_ls_number_reflns 5772
_refine_ls_number_restraints 0
_refine_ls_restrained_S_all 1.103
_refine_ls_R_factor_all 0.0885
_refine_ls_R_factor_gt 0.0714
_refine_ls_shift/su_max 0.001
_refine_ls_shift/su_mean 0.000
_refine_ls_structure_factor_coef Fsqd
_refine_ls_weighting_details 'w=1/[\s^2^(Fo^2^)+(0.1375P)^2^+4.7941P] where P=(Fo^2^+2Fc^2^)/3'
_refine_ls_weighting_scheme calc
_refine_ls_wR_factor_gt 0.2313
_refine_ls_wR_factor_ref 0.2472
_reflns_Friedel_coverage 0.000
_reflns_number_gt 4186
_reflns_number_total 5772
_reflns_threshold_expression 'I > 2\s(I)'
_cod_data_source_file d4cc01645a2.cif
_cod_data_source_block 20230110a_auto_sq
_cod_depositor_comments 'Adding full bibliography for 7133047--7133054.cif.'
_cod_database_code 7133048
_shelx_shelxl_version_number 2014/7
_chemical_oxdiff_formula 'C H O N F'
_chemical_oxdiff_usercomment LP-388
_shelx_space_group_comment
;
The symmetry employed for this shelxl refinement is uniquely defined
by the following loop, which should always be used as a source of
symmetry information in preference to the above space-group names.
They are only intended as comments.
;
_shelx_estimated_absorpt_t_max 0.902
_shelx_estimated_absorpt_t_min 0.857
_reflns_odcompleteness_completeness 99.98
_reflns_odcompleteness_iscentric 1
_reflns_odcompleteness_theta 66.97
_olex2_refinement_description
;
1. Fixed Uiso
 At 1.2 times of:
  All C(H) groups, All C(H,H) groups, All N(H) groups
2.a Secondary CH2 refined with riding coordinates:
 C1(H1A,H1B)
2.b Aromatic/amide H refined with riding coordinates:
 N2(H2), C11(H11), C6(H6), C3(H3), C5(H5), C4(H4)
;
_olex2_submission_special_instructions 'No special instructions were received'
_oxdiff_exptl_absorpt_empirical_details
;
Empirical correction (ABSPACK) includes:
- Absorption correction using spherical harmonics
- Frame scaling
;
_oxdiff_exptl_absorpt_empirical_full_max 3.809
_oxdiff_exptl_absorpt_empirical_full_min 0.208

loop_
_space_group_symop_operation_xyz
'x, y, z'
'-x+1/2, y, -z'
'x+1/2, y+1/2, z+1/2'
'-x+1, y+1/2, -z+1/2'
'-x, -y, -z'
'x-1/2, -y, z'
'-x+1/2, -y+1/2, -z+1/2'
'x, -y+1/2, z+1/2'

loop_
_atom_site_label
_atom_site_type_symbol
_atom_site_fract_x
_atom_site_fract_y
_atom_site_fract_z
_atom_site_U_iso_or_equiv
_atom_site_adp_type
_atom_site_occupancy
_atom_site_site_symmetry_order
_atom_site_calc_flag
_atom_site_refinement_flags_posn
_atom_site_refinement_flags_adp
_atom_site_refinement_flags_occupancy
_atom_site_disorder_assembly
_atom_site_disorder_group
F15 F 0.46972(16) 0.15357(11) 0.63201(9) 0.0871(6) Uani 1 1 d . . . . .
F10 F 0.69009(17) 0.31258(13) 0.59098(11) 0.0981(7) Uani 1 1 d . . . . .
F5 F 0.56024(18) 0.19126(13) 0.83729(10) 0.0953(7) Uani 1 1 d . . . . .
F11 F 0.4418(2) 0.35464(12) 0.52158(10) 0.1132(9) Uani 1 1 d . . . . .
F1 F 0.5689(2) 0.42995(13) 0.81581(13) 0.1131(9) Uani 1 1 d . . . . .
N2 N 0.59293(16) 0.26231(13) 0.67665(10) 0.0578(6) Uani 1 1 d . . . . .
H2 H 0.6278 0.2324 0.6621 0.069 Uiso 1 1 calc R U . . .
N1 N 0.42947(17) 0.31123(14) 0.67481(10) 0.0614(7) Uani 1 1 d . . . . .
F12 F 0.3647(2) 0.28224(16) 0.43402(10) 0.1240(10) Uani 1 1 d . . . . .
F14 F 0.3897(2) 0.08238(13) 0.54226(12) 0.1233(10) Uani 1 1 d . . . . .
F13 F 0.3353(2) 0.14669(15) 0.44229(11) 0.1201(10) Uani 1 1 d . . . . .
F6 F 0.4374(2) 0.44915(13) 0.64708(14) 0.1196(9) Uani 1 1 d . . . . .
F4 F 0.6026(2) 0.20411(19) 0.94847(12) 0.1316(11) Uani 1 1 d . . . . .
F9 F 0.7798(2) 0.42747(19) 0.56291(15) 0.1428(12) Uani 1 1 d . . . . .
C10 C 0.61158(19) 0.27234(15) 0.73120(12) 0.0550(7) Uani 1 1 d . . . . .
C11 C 0.70995(19) 0.25156(16) 0.76142(12) 0.0567(7) Uani 1 1 d . . . . .
H11 H 0.7148 0.2400 0.7991 0.068 Uiso 1 1 calc R U . . .
C8 C 0.4459(2) 0.31625(15) 0.72971(13) 0.0572(7) Uani 1 1 d . . . . .
C9 C 0.5416(2) 0.30236(16) 0.76048(12) 0.0580(7) Uani 1 1 d . . . . .
C24 C 0.4649(2) 0.25790(17) 0.58194(12) 0.0599(7) Uani 1 1 d . . . . .
C12 C 0.5629(2) 0.31145(19) 0.82226(14) 0.0670(9) Uani 1 1 d . . . . .
C7 C 0.3530(2) 0.33289(16) 0.75039(14) 0.0607(8) Uani 1 1 d . . . . .
F3 F 0.6279(2) 0.3302(2) 0.99442(10) 0.1492(13) Uani 1 1 d . . . . .
F2 F 0.6083(3) 0.4431(2) 0.92939(17) 0.1636(15) Uani 1 1 d . . . . .
F7 F 0.5239(3) 0.56102(14) 0.61593(19) 0.1621(15) Uani 1 1 d . . . . .
C2 C 0.2784(2) 0.33503(17) 0.70353(14) 0.0656(8) Uani 1 1 d . . . . .
C18 C 0.5603(2) 0.37490(18) 0.62117(14) 0.0696(9) Uani 1 1 d . . . . .
C1 C 0.3229(2) 0.32003(19) 0.65234(14) 0.0704(9) Uani 1 1 d . . . . .
H1A H 0.2951 0.2784 0.6340 0.084 Uiso 1 1 calc R U . . .
H1B H 0.3126 0.3580 0.6260 0.084 Uiso 1 1 calc R U . . .
C17 C 0.5718(2) 0.2531(2) 0.85839(14) 0.0708(9) Uani 1 1 d . . . . .
C29 C 0.4472(2) 0.18794(17) 0.58331(14) 0.0647(8) Uani 1 1 d . . . . .
F8 F 0.6961(3) 0.55278(18) 0.57305(18) 0.1697(16) Uani 1 1 d . . . . .
C6 C 0.3297(2) 0.34458(18) 0.80343(15) 0.0703(9) Uani 1 1 d . . . . .
H6 H 0.3785 0.3429 0.8349 0.084 Uiso 1 1 calc R U . . .
C25 C 0.4335(2) 0.28721(18) 0.52986(14) 0.0723(9) Uani 1 1 d . . . . .
C3 C 0.1814(2) 0.3479(2) 0.70871(17) 0.0784(10) Uani 1 1 d . . . . .
H3 H 0.1320 0.3485 0.6775 0.094 Uiso 1 1 calc R U . . .
C23 C 0.6473(3) 0.3743(2) 0.59870(16) 0.0808(10) Uani 1 1 d . . . . .
C27 C 0.3774(3) 0.1822(2) 0.48769(15) 0.0803(10) Uani 1 1 d . . . . .
C28 C 0.4047(3) 0.1498(2) 0.53806(17) 0.0787(10) Uani 1 1 d . . . . .
C26 C 0.3911(3) 0.2504(2) 0.48380(15) 0.0821(11) Uani 1 1 d . . . . .
C5 C 0.2323(3) 0.3588(2) 0.80814(17) 0.0780(10) Uani 1 1 d . . . . .
H5 H 0.2155 0.3678 0.8433 0.094 Uiso 1 1 calc R U . . .
C4 C 0.1592(2) 0.3600(2) 0.76175(18) 0.0837(11) Uani 1 1 d . . . . .
H4 H 0.0939 0.3691 0.7662 0.100 Uiso 1 1 calc R U . . .
C19 C 0.5226(3) 0.4402(2) 0.62706(19) 0.0895(12) Uani 1 1 d . . . . .
C13 C 0.5752(3) 0.3733(2) 0.84805(18) 0.0835(11) Uani 1 1 d . . . . .
C14 C 0.5968(3) 0.3816(3) 0.9063(2) 0.0970(14) Uani 1 1 d . . . . .
C15 C 0.6072(3) 0.3215(4) 0.9392(2) 0.1079(16) Uani 1 1 d . . . . .
B1 B 0.5113(2) 0.3018(2) 0.63757(15) 0.0611(9) Uani 1 1 d . . . . .
C16 C 0.5941(3) 0.2606(3) 0.91576(18) 0.0929(12) Uani 1 1 d . . . . .
C22 C 0.6944(4) 0.4324(3) 0.5824(2) 0.1025(14) Uani 1 1 d . . . . .
C20 C 0.5659(4) 0.4994(2) 0.6108(2) 0.1120(16) Uani 1 1 d . . . . .
C21 C 0.6506(5) 0.4951(3) 0.5894(2) 0.1169(18) Uani 1 1 d . . . . .

loop_
_atom_site_aniso_label
_atom_site_aniso_U_11
_atom_site_aniso_U_22
_atom_site_aniso_U_33
_atom_site_aniso_U_23
_atom_site_aniso_U_13
_atom_site_aniso_U_12
F15 0.0934(14) 0.0843(14) 0.0755(13) 0.0166(10) -0.0125(11) -0.0070(10)
F10 0.0821(14) 0.1099(18) 0.1051(18) 0.0041(13) 0.0239(12) 0.0051(12)
F5 0.0947(16) 0.0974(17) 0.0897(16) 0.0070(12) 0.0015(12) 0.0045(12)
F11 0.142(2) 0.0865(16) 0.0872(15) 0.0159(12) -0.0573(14) -0.0082(14)
F1 0.1138(19) 0.0837(17) 0.137(2) -0.0240(15) 0.0052(16) 0.0080(13)
N2 0.0471(12) 0.0718(16) 0.0479(14) -0.0074(11) -0.0128(10) 0.0130(10)
N1 0.0453(13) 0.0776(17) 0.0538(15) -0.0046(12) -0.0152(10) 0.0156(11)
F12 0.134(2) 0.151(2) 0.0659(14) 0.0166(14) -0.0510(14) -0.0137(17)
F14 0.146(2) 0.0775(16) 0.131(2) -0.0137(14) -0.0249(18) -0.0197(14)
F13 0.122(2) 0.139(2) 0.0845(16) -0.0426(15) -0.0292(14) -0.0211(16)
F6 0.1003(18) 0.0829(16) 0.169(3) -0.0202(16) 0.0017(17) 0.0226(13)
F4 0.128(2) 0.183(3) 0.0810(17) 0.0397(18) 0.0064(15) 0.027(2)
F9 0.107(2) 0.166(3) 0.156(3) 0.033(2) 0.0185(19) -0.0348(19)
C10 0.0425(13) 0.0641(17) 0.0526(16) -0.0049(13) -0.0109(11) 0.0063(11)
C11 0.0451(13) 0.0745(19) 0.0443(15) -0.0042(13) -0.0121(11) 0.0102(13)
C8 0.0445(14) 0.0651(18) 0.0562(18) -0.0064(13) -0.0099(12) 0.0070(12)
C9 0.0431(14) 0.0716(18) 0.0531(17) -0.0061(13) -0.0116(12) 0.0080(12)
C24 0.0447(14) 0.076(2) 0.0533(17) -0.0020(14) -0.0097(12) 0.0060(13)
C12 0.0402(14) 0.092(2) 0.064(2) -0.0212(17) -0.0069(13) 0.0079(13)
C7 0.0437(14) 0.0651(18) 0.0675(19) -0.0046(14) -0.0093(13) 0.0076(12)
F3 0.128(2) 0.252(4) 0.0604(15) -0.0390(19) -0.0084(14) 0.000(2)
F2 0.155(3) 0.164(3) 0.168(3) -0.105(3) 0.014(2) -0.017(2)
F7 0.165(3) 0.0677(17) 0.231(4) -0.0123(19) -0.037(3) 0.0015(16)
C2 0.0497(16) 0.0707(19) 0.070(2) 0.0000(15) -0.0096(14) 0.0112(13)
C18 0.0661(19) 0.069(2) 0.064(2) -0.0031(15) -0.0195(15) 0.0017(14)
C1 0.0436(15) 0.091(2) 0.068(2) 0.0015(17) -0.0177(13) 0.0154(14)
C17 0.0519(16) 0.105(3) 0.0519(18) 0.0025(18) -0.0042(13) 0.0107(16)
C29 0.0566(17) 0.071(2) 0.0606(19) -0.0007(15) -0.0098(14) 0.0019(14)
F8 0.166(3) 0.119(2) 0.202(4) 0.040(2) -0.042(3) -0.065(2)
C6 0.0537(17) 0.080(2) 0.072(2) -0.0062(17) -0.0047(15) 0.0103(15)
C25 0.072(2) 0.072(2) 0.061(2) 0.0021(15) -0.0268(16) 0.0023(15)
C3 0.0485(17) 0.093(3) 0.086(3) 0.0035(19) -0.0113(16) 0.0121(15)
C23 0.075(2) 0.087(3) 0.074(2) -0.0014(19) -0.0099(18) -0.0072(19)
C27 0.070(2) 0.098(3) 0.064(2) -0.0213(19) -0.0165(16) -0.0048(18)
C28 0.072(2) 0.074(2) 0.084(3) -0.0130(18) -0.0051(18) -0.0073(17)
C26 0.072(2) 0.108(3) 0.055(2) -0.0026(18) -0.0245(16) -0.0012(19)
C5 0.0591(18) 0.096(3) 0.078(2) -0.0099(19) 0.0067(16) 0.0084(17)
C4 0.0478(17) 0.097(3) 0.103(3) -0.004(2) 0.0023(18) 0.0144(16)
C19 0.079(2) 0.075(3) 0.101(3) -0.004(2) -0.027(2) -0.0026(19)
C13 0.074(2) 0.084(3) 0.088(3) -0.020(2) -0.0042(19) 0.0081(18)
C14 0.077(2) 0.122(4) 0.090(3) -0.050(3) 0.008(2) -0.007(2)
C15 0.070(2) 0.170(5) 0.079(3) -0.038(3) -0.003(2) 0.003(3)
B1 0.0460(16) 0.074(2) 0.056(2) -0.0022(16) -0.0149(14) 0.0095(14)
C16 0.072(2) 0.135(4) 0.068(3) 0.007(3) 0.0008(18) 0.015(2)
C22 0.082(3) 0.120(4) 0.096(3) 0.012(3) -0.014(2) -0.026(3)
C20 0.111(4) 0.075(3) 0.131(4) -0.005(3) -0.040(3) -0.006(3)
C21 0.111(4) 0.090(3) 0.132(4) 0.015(3) -0.038(3) -0.035(3)

loop_
_atom_type_symbol
_atom_type_description
_atom_type_scat_dispersion_real
_atom_type_scat_dispersion_imag
_atom_type_scat_source
C C 0.0181 0.0091 'International Tables Vol C Tables 4.2.6.8 and 6.1.1.4'
H H 0.0000 0.0000 'International Tables Vol C Tables 4.2.6.8 and 6.1.1.4'
B B 0.0090 0.0039 'International Tables Vol C Tables 4.2.6.8 and 6.1.1.4'
F F 0.0727 0.0534 'International Tables Vol C Tables 4.2.6.8 and 6.1.1.4'
N N 0.0311 0.0180 'International Tables Vol C Tables 4.2.6.8 and 6.1.1.4'

loop_
_geom_angle_atom_site_label_1
_geom_angle_atom_site_label_2
_geom_angle_atom_site_label_3
_geom_angle
_geom_angle_site_symmetry_1
_geom_angle_site_symmetry_3
_geom_angle_publ_flag
C10 N2 H2 118.5 . . ?
C10 N2 B1 123.1(2) . . ?
B1 N2 H2 118.5 . . ?
C8 N1 C1 111.4(3) . . ?
C8 N1 B1 124.8(2) . . ?
C1 N1 B1 123.7(2) . . ?
N2 C10 C11 118.2(3) . . ?
N2 C10 C9 121.8(2) . . ?
C9 C10 C11 120.0(2) . . ?
C10 C11 H11 118.0 . . ?
C11 C11 C10 124.0(3) 7_656 . ?
C11 C11 H11 118.0 7_656 . ?
N1 C8 C9 120.8(3) . . ?
N1 C8 C7 109.9(2) . . ?
C9 C8 C7 129.2(3) . . ?
C10 C9 C8 117.1(3) . . ?
C10 C9 C12 121.1(2) . . ?
C8 C9 C12 121.5(3) . . ?
C29 C24 C25 113.3(3) . . ?
C29 C24 B1 122.7(3) . . ?
C25 C24 B1 123.9(3) . . ?
C17 C12 C9 120.4(3) . . ?
C13 C12 C9 124.0(4) . . ?
C13 C12 C17 115.6(3) . . ?
C2 C7 C8 106.7(3) . . ?
C6 C7 C8 133.3(3) . . ?
C6 C7 C2 120.1(3) . . ?
C7 C2 C1 109.2(3) . . ?
C3 C2 C7 121.4(3) . . ?
C3 C2 C1 129.5(3) . . ?
C23 C18 C19 113.9(4) . . ?
C23 C18 B1 119.6(3) . . ?
C19 C18 B1 126.5(4) . . ?
N1 C1 C2 102.8(2) . . ?
N1 C1 H1A 111.2 . . ?
N1 C1 H1B 111.2 . . ?
C2 C1 H1A 111.2 . . ?
C2 C1 H1B 111.2 . . ?
H1A C1 H1B 109.1 . . ?
F5 C17 C12 119.9(3) . . ?
F5 C17 C16 119.0(4) . . ?
C16 C17 C12 121.1(4) . . ?
F15 C29 C24 119.5(3) . . ?
F15 C29 C28 116.1(3) . . ?
C28 C29 C24 124.5(3) . . ?
C7 C6 H6 120.9 . . ?
C5 C6 C7 118.2(3) . . ?
C5 C6 H6 120.9 . . ?
F11 C25 C24 121.2(3) . . ?
F11 C25 C26 115.1(3) . . ?
C26 C25 C24 123.6(4) . . ?
C2 C3 H3 121.0 . . ?
C2 C3 C4 118.1(3) . . ?
C4 C3 H3 121.0 . . ?
F10 C23 C18 118.4(3) . . ?
F10 C23 C22 116.8(4) . . ?
C18 C23 C22 124.8(4) . . ?
F13 C27 C28 120.8(4) . . ?
C26 C27 F13 119.6(4) . . ?
C26 C27 C28 119.6(3) . . ?
F14 C28 C29 121.4(4) . . ?
F14 C28 C27 119.8(3) . . ?
C27 C28 C29 118.8(4) . . ?
F12 C26 C25 120.2(4) . . ?
C27 C26 F12 119.6(3) . . ?
C27 C26 C25 120.2(3) . . ?
C6 C5 H5 119.4 . . ?
C6 C5 C4 121.2(4) . . ?
C4 C5 H5 119.4 . . ?
C3 C4 H4 119.5 . . ?
C5 C4 C3 121.1(3) . . ?
C5 C4 H4 119.5 . . ?
F6 C19 C18 121.0(4) . . ?
F6 C19 C20 115.4(4) . . ?
C20 C19 C18 123.5(5) . . ?
F1 C13 C12 117.9(4) . . ?
F1 C13 C14 118.2(4) . . ?
C12 C13 C14 123.9(4) . . ?
F2 C14 C13 121.4(5) . . ?
F2 C14 C15 121.3(5) . . ?
C13 C14 C15 117.3(4) . . ?
F3 C15 C14 116.6(5) . . ?
C16 C15 F3 122.7(6) . . ?
C16 C15 C14 120.7(4) . . ?
N2 B1 N1 102.6(2) . . ?
N2 B1 C24 113.2(3) . . ?
N2 B1 C18 107.2(2) . . ?
N1 B1 C24 108.6(2) . . ?
N1 B1 C18 113.2(3) . . ?
C24 B1 C18 111.8(3) . . ?
F4 C16 C17 119.3(5) . . ?
C15 C16 F4 119.2(5) . . ?
C15 C16 C17 121.5(5) . . ?
F9 C22 C23 120.9(5) . . ?
F9 C22 C21 121.9(5) . . ?
C21 C22 C23 117.2(5) . . ?
F7 C20 C19 120.7(6) . . ?
C21 C20 F7 119.8(5) . . ?
C21 C20 C19 119.5(5) . . ?
F8 C21 C22 117.6(6) . . ?
C20 C21 F8 121.2(6) . . ?
C20 C21 C22 121.2(5) . . ?

loop_
_geom_bond_atom_site_label_1
_geom_bond_atom_site_label_2
_geom_bond_distance
_geom_bond_site_symmetry_2
_geom_bond_publ_flag
F15 C29 1.347(4) . ?
F10 C23 1.359(5) . ?
F5 C17 1.305(5) . ?
F11 C25 1.333(4) . ?
F1 C13 1.345(5) . ?
N2 H2 0.8600 . ?
N2 C10 1.319(4) . ?
N2 B1 1.546(4) . ?
N1 C8 1.316(4) . ?
N1 C1 1.479(3) . ?
N1 B1 1.551(5) . ?
F12 C26 1.352(4) . ?
F14 C28 1.331(5) . ?
F13 C27 1.347(4) . ?
F6 C19 1.338(5) . ?
F4 C16 1.347(5) . ?
F9 C22 1.326(6) . ?
C10 C11 1.479(3) . ?
C10 C9 1.401(4) . ?
C11 C11 1.300(6) 7_656 ?
C11 H11 0.9300 . ?
C8 C9 1.422(4) . ?
C8 C7 1.469(4) . ?
C9 C12 1.488(4) . ?
C24 C29 1.382(5) . ?
C24 C25 1.388(4) . ?
C24 B1 1.635(5) . ?
C12 C17 1.425(5) . ?
C12 C13 1.352(5) . ?
C7 C2 1.400(4) . ?
C7 C6 1.388(5) . ?
F3 C15 1.333(5) . ?
F2 C14 1.318(5) . ?
F7 C20 1.342(6) . ?
C2 C1 1.491(5) . ?
C2 C3 1.370(5) . ?
C18 C23 1.379(5) . ?
C18 C19 1.384(5) . ?
C18 B1 1.645(5) . ?
C1 H1A 0.9700 . ?
C1 H1B 0.9700 . ?
C17 C16 1.381(5) . ?
C29 C28 1.373(5) . ?
F8 C21 1.369(6) . ?
C6 H6 0.9300 . ?
C6 C5 1.379(5) . ?
C25 C26 1.374(5) . ?
C3 H3 0.9300 . ?
C3 C4 1.384(5) . ?
C23 C22 1.385(6) . ?
C27 C28 1.370(5) . ?
C27 C26 1.344(6) . ?
C5 H5 0.9300 . ?
C5 C4 1.379(5) . ?
C4 H4 0.9300 . ?
C19 C20 1.379(7) . ?
C13 C14 1.404(6) . ?
C14 C15 1.407(8) . ?
C15 C16 1.312(7) . ?
C22 C21 1.379(8) . ?
C20 C21 1.340(8) . ?

loop_
_geom_torsion_atom_site_label_1
_geom_torsion_atom_site_label_2
_geom_torsion_atom_site_label_3
_geom_torsion_atom_site_label_4
_geom_torsion
_geom_torsion_site_symmetry_1
_geom_torsion_site_symmetry_2
_geom_torsion_site_symmetry_3
_geom_torsion_site_symmetry_4
_geom_torsion_publ_flag
F15 C29 C28 F14 -1.9(5) . . . . ?
F15 C29 C28 C27 178.2(3) . . . . ?
F10 C23 C22 F9 -3.3(6) . . . . ?
F10 C23 C22 C21 179.1(4) . . . . ?
F5 C17 C16 F4 -0.6(5) . . . . ?
F5 C17 C16 C15 179.5(4) . . . . ?
F11 C25 C26 F12 2.6(6) . . . . ?
F11 C25 C26 C27 -178.7(4) . . . . ?
F1 C13 C14 F2 1.7(6) . . . . ?
F1 C13 C14 C15 -177.4(4) . . . . ?
N2 C10 C11 C11 26.7(6) . . . 7_656 ?
N2 C10 C9 C8 5.3(5) . . . . ?
N2 C10 C9 C12 178.2(3) . . . . ?
N1 C8 C9 C10 -10.5(5) . . . . ?
N1 C8 C9 C12 176.7(3) . . . . ?
N1 C8 C7 C2 2.1(4) . . . . ?
N1 C8 C7 C6 -178.9(3) . . . . ?
F13 C27 C28 F14 0.2(6) . . . . ?
F13 C27 C28 C29 -179.9(3) . . . . ?
F13 C27 C26 F12 -1.6(6) . . . . ?
F13 C27 C26 C25 179.7(4) . . . . ?
F6 C19 C20 F7 0.7(6) . . . . ?
F6 C19 C20 C21 -178.9(4) . . . . ?
F9 C22 C21 F8 2.9(7) . . . . ?
F9 C22 C21 C20 -177.9(4) . . . . ?
C10 N2 B1 N1 -34.5(4) . . . . ?
C10 N2 B1 C24 -151.3(3) . . . . ?
C10 N2 B1 C18 85.0(4) . . . . ?
C10 C9 C12 C17 -67.6(4) . . . . ?
C10 C9 C12 C13 112.3(4) . . . . ?
C11 C10 C9 C8 -175.3(3) . . . . ?
C11 C10 C9 C12 -2.4(5) . . . . ?
C8 N1 C1 C2 2.9(4) . . . . ?
C8 N1 B1 N2 29.5(4) . . . . ?
C8 N1 B1 C24 149.5(3) . . . . ?
C8 N1 B1 C18 -85.7(3) . . . . ?
C8 C9 C12 C17 105.1(4) . . . . ?
C8 C9 C12 C13 -75.1(4) . . . . ?
C8 C7 C2 C1 -0.2(4) . . . . ?
C8 C7 C2 C3 178.5(3) . . . . ?
C8 C7 C6 C5 -179.5(4) . . . . ?
C9 C10 C11 C11 -152.7(4) . . . 7_656 ?
C9 C8 C7 C2 -174.1(3) . . . . ?
C9 C8 C7 C6 4.8(6) . . . . ?
C9 C12 C17 F5 -0.7(4) . . . . ?
C9 C12 C17 C16 178.3(3) . . . . ?
C9 C12 C13 F1 -0.7(5) . . . . ?
C9 C12 C13 C14 -178.9(3) . . . . ?
C24 C29 C28 F14 180.0(3) . . . . ?
C24 C29 C28 C27 0.0(6) . . . . ?
C24 C25 C26 F12 -178.3(3) . . . . ?
C24 C25 C26 C27 0.4(6) . . . . ?
C12 C17 C16 F4 -179.6(3) . . . . ?
C12 C17 C16 C15 0.5(6) . . . . ?
C12 C13 C14 F2 179.9(4) . . . . ?
C12 C13 C14 C15 0.8(6) . . . . ?
C7 C8 C9 C10 165.4(3) . . . . ?
C7 C8 C9 C12 -7.5(5) . . . . ?
C7 C2 C1 N1 -1.5(4) . . . . ?
C7 C2 C3 C4 1.1(5) . . . . ?
C7 C6 C5 C4 1.4(6) . . . . ?
F3 C15 C16 F4 -0.5(7) . . . . ?
F3 C15 C16 C17 179.4(4) . . . . ?
F2 C14 C15 F3 0.7(6) . . . . ?
F2 C14 C15 C16 179.0(4) . . . . ?
F7 C20 C21 F8 0.7(7) . . . . ?
F7 C20 C21 C22 -178.5(4) . . . . ?
C2 C7 C6 C5 -0.6(5) . . . . ?
C2 C3 C4 C5 -0.4(6) . . . . ?
C18 C23 C22 F9 177.7(4) . . . . ?
C18 C23 C22 C21 0.1(6) . . . . ?
C18 C19 C20 F7 177.8(4) . . . . ?
C18 C19 C20 C21 -1.9(7) . . . . ?
C1 N1 C8 C9 173.4(3) . . . . ?
C1 N1 C8 C7 -3.2(4) . . . . ?
C1 N1 B1 N2 -154.4(3) . . . . ?
C1 N1 B1 C24 -34.4(4) . . . . ?
C1 N1 B1 C18 90.4(3) . . . . ?
C1 C2 C3 C4 179.6(4) . . . . ?
C17 C12 C13 F1 179.1(3) . . . . ?
C17 C12 C13 C14 0.9(5) . . . . ?
C29 C24 C25 F11 177.7(3) . . . . ?
C29 C24 C25 C26 -1.4(5) . . . . ?
C29 C24 B1 N2 38.8(4) . . . . ?
C29 C24 B1 N1 -74.4(3) . . . . ?
C29 C24 B1 C18 159.9(3) . . . . ?
C6 C7 C2 C1 -179.3(3) . . . . ?
C6 C7 C2 C3 -0.6(5) . . . . ?
C6 C5 C4 C3 -0.9(6) . . . . ?
C25 C24 C29 F15 -176.9(3) . . . . ?
C25 C24 C29 C28 1.2(5) . . . . ?
C25 C24 B1 N2 -145.6(3) . . . . ?
C25 C24 B1 N1 101.2(4) . . . . ?
C25 C24 B1 C18 -24.4(4) . . . . ?
C3 C2 C1 N1 179.9(4) . . . . ?
C23 C18 C19 F6 178.5(3) . . . . ?
C23 C18 C19 C20 1.6(5) . . . . ?
C23 C18 B1 N2 53.8(4) . . . . ?
C23 C18 B1 N1 166.2(3) . . . . ?
C23 C18 B1 C24 -70.7(4) . . . . ?
C23 C22 C21 F8 -179.5(4) . . . . ?
C23 C22 C21 C20 -0.3(7) . . . . ?
C28 C27 C26 F12 179.6(4) . . . . ?
C28 C27 C26 C25 0.9(6) . . . . ?
C26 C27 C28 F14 178.9(4) . . . . ?
C26 C27 C28 C29 -1.1(6) . . . . ?
C19 C18 C23 F10 -179.7(3) . . . . ?
C19 C18 C23 C22 -0.7(5) . . . . ?
C19 C18 B1 N2 -126.7(3) . . . . ?
C19 C18 B1 N1 -14.4(4) . . . . ?
C19 C18 B1 C24 108.7(4) . . . . ?
C19 C20 C21 F8 -179.6(4) . . . . ?
C19 C20 C21 C22 1.1(8) . . . . ?
C13 C12 C17 F5 179.4(3) . . . . ?
C13 C12 C17 C16 -1.6(5) . . . . ?
C13 C14 C15 F3 179.9(4) . . . . ?
C13 C14 C15 C16 -1.9(7) . . . . ?
C14 C15 C16 F4 -178.7(4) . . . . ?
C14 C15 C16 C17 1.2(7) . . . . ?
B1 N2 C10 C11 -159.0(3) . . . . ?
B1 N2 C10 C9 20.4(5) . . . . ?
B1 N1 C8 C9 -10.1(5) . . . . ?
B1 N1 C8 C7 173.3(3) . . . . ?
B1 N1 C1 C2 -173.6(3) . . . . ?
B1 C24 C29 F15 -0.8(5) . . . . ?
B1 C24 C29 C28 177.3(3) . . . . ?
B1 C24 C25 F11 1.6(5) . . . . ?
B1 C24 C25 C26 -177.4(3) . . . . ?
B1 C18 C23 F10 -0.2(5) . . . . ?
B1 C18 C23 C22 178.8(3) . . . . ?
B1 C18 C19 F6 -1.0(6) . . . . ?
B1 C18 C19 C20 -177.9(4) . . . . ?
